data_7225750
loop_
_publ_author_name
'Kalmode, Hanuman'
'Maity, Dilip Kumar'
'Bhate, Prakash'

_publ_section_title
;
 Thermal and Lewis acid Promoted Intramolecular Diels-Alder Reaction of
 Furanose Tethered 1,3,9-Decatriene Systems: A Synthetic and Computational
 Investigation
;
_journal_name_full 'RSC Adv.'
_journal_paper_doi 10.1039/C6RA10456H
_journal_year 2016
_chemical_formula_sum 'C14 H18 O5'
_chemical_formula_weight 266.28
_chemical_melting_point 436.0(10)
_chemical_name_systematic
'(4aS,6aS,6bR,9aR,10aR,10bS)-8,8-dimethyl-4,4a,6b,9a,10a,10b-hexahydro-3H-[1,3]dioxolo [4',5':4,5]furo[3,2-c]isochromen-5(6aH)-one'
_space_group_IT_number 19
_symmetry_cell_setting orthorhombic
_symmetry_space_group_name_Hall 'P 2ac 2ab'
_symmetry_space_group_name_H-M 'P 21 21 21'
_atom_sites_solution_hydrogens geom
_atom_sites_solution_primary direct
_atom_sites_solution_secondary difmap
_audit_creation_method SHELXL-97
_audit_update_record
;
2014-11-05 deposited with the CCDC.
2016-06-16 downloaded from the CCDC.
;
_cell_angle_alpha 90.00
_cell_angle_beta 90.00
_cell_angle_gamma 90.00
_cell_formula_units_Z 4
_cell_length_a 6.4993(2)
_cell_length_b 10.9036(4)
_cell_length_c 18.6419(6)
_cell_measurement_temperature 296(2)
_cell_volume 1321.07(8)
_computing_structure_refinement 'SHELXL-97 (Sheldrick, 1997)'
_computing_structure_solution 'SHELXS-97 (Sheldrick, 1990)'
_diffrn_ambient_temperature 296(2)
_diffrn_measured_fraction_theta_full 0.999
_diffrn_measured_fraction_theta_max 0.999
_diffrn_radiation_monochromator graphite
_diffrn_radiation_source 'fine-focus sealed tube'
_diffrn_radiation_type MoK\a
_diffrn_radiation_wavelength 0.71073
_diffrn_reflns_av_R_equivalents 0.0248
_diffrn_reflns_av_sigmaI/netI 0.0167
_diffrn_reflns_limit_h_max 8
_diffrn_reflns_limit_h_min -5
_diffrn_reflns_limit_k_max 14
_diffrn_reflns_limit_k_min -14
_diffrn_reflns_limit_l_max 24
_diffrn_reflns_limit_l_min -24
_diffrn_reflns_number 17701
_diffrn_reflns_theta_full 28.27
_diffrn_reflns_theta_max 28.27
_diffrn_reflns_theta_min 2.16
_exptl_absorpt_coefficient_mu 0.101
_exptl_absorpt_correction_T_max 0.9915
_exptl_absorpt_correction_T_min 0.9669
_exptl_crystal_colour Colourless
_exptl_crystal_density_diffrn 1.339
_exptl_crystal_density_method 'not measured'
_exptl_crystal_F_000 568
_exptl_crystal_recrystallization_method 'Re-crystallisation from solvent: Ethanol'
_exptl_crystal_size_max 0.33
_exptl_crystal_size_mid 0.23
_exptl_crystal_size_min 0.08
_refine_diff_density_max 0.214
_refine_diff_density_min -0.149
_refine_diff_density_rms 0.032
_refine_ls_abs_structure_details 'Flack H D (1983), Acta Cryst. A39, 876-881'
_refine_ls_abs_structure_Flack 0.1(7)
_refine_ls_extinction_coef 0.0053(16)
_refine_ls_extinction_expression Fc^*^=kFc[1+0.001xFc^2^\l^3^/sin(2\q)]^-1/4^
_refine_ls_extinction_method SHELXL
_refine_ls_goodness_of_fit_ref 1.037
_refine_ls_hydrogen_treatment mixed
_refine_ls_matrix_type full
_refine_ls_number_parameters 175
_refine_ls_number_reflns 3273
_refine_ls_number_restraints 0
_refine_ls_restrained_S_all 1.037
_refine_ls_R_factor_all 0.0325
_refine_ls_R_factor_gt 0.0304
_refine_ls_shift/su_max 0.001
_refine_ls_shift/su_mean 0.000
_refine_ls_structure_factor_coef Fsqd
_refine_ls_weighting_details 'calc w=1/[\s^2^(Fo^2^)+(0.0446P)^2^+0.1715P] where P=(Fo^2^+2Fc^2^)/3'
_refine_ls_weighting_scheme calc
_refine_ls_wR_factor_gt 0.0782
_refine_ls_wR_factor_ref 0.0798
_reflns_number_gt 3103
_reflns_number_total 3273
_reflns_threshold_expression >2sigma(I)
_cod_data_source_file c6ra10456h2.cif
_cod_data_source_block fr06c21
_cod_depositor_comments
;
The following automatic conversions were performed:

'_chemical_melting_point' value '435-437' was changed to '436.0(10)'
- the average value was taken and precision was estimated.

'_symmetry_cell_setting' value 'Orthorhombic' changed to
'orthorhombic' according to
/usr/data/users/saulius/crontab/automatic-downloads/rss-feeds/RSC/lib/dictionaries/cif_core.dic
dictionary named 'cif_core.dic' version 2.4.2 from 2011-04-26.

Automatic conversion script
Id: cif_fix_values 4268 2015-11-12 08:31:59Z antanas 
;
_cod_original_sg_symbol_H-M P212121
_cod_database_code 7225750

loop_
_symmetry_equiv_pos_as_xyz
'x, y, z'
'x+1/2, -y+1/2, -z'
'-x, y+1/2, -z+1/2'
'-x+1/2, -y, z+1/2'

loop_
_atom_site_label
_atom_site_type_symbol
_atom_site_fract_x
_atom_site_fract_y
_atom_site_fract_z
_atom_site_U_iso_or_equiv
_atom_site_adp_type
_atom_site_occupancy
_atom_site_symmetry_multiplicity
_atom_site_calc_flag
_atom_site_refinement_flags
O1 O 0.44394(15) 1.14566(7) 0.82183(4) 0.0311(2) Uani 1 1 d .
O2 O 0.54015(15) 0.94323(8) 0.80084(4) 0.0320(2) Uani 1 1 d .
O3 O 0.51809(16) 1.12381(7) 0.93897(5) 0.0357(2) Uani 1 1 d .
O4 O 0.51886(13) 0.79800(7) 0.94214(4) 0.02896(19) Uani 1 1 d .
O5 O 0.57124(15) 0.60209(8) 0.96270(5) 0.0339(2) Uani 1 1 d .
C1 C 0.2289(3) 1.25299(16) 0.90713(9) 0.0535(4) Uani 1 1 d .
H1 H 0.1405 1.1827 0.9107 0.080 Uiso 1 1 calc R
H8 H 0.1781 1.3070 0.8705 0.080 Uiso 1 1 calc R
H7 H 0.2313 1.2954 0.9522 0.080 Uiso 1 1 calc R
C2 C 0.4453(2) 1.21158(11) 0.88799(6) 0.0319(3) Uani 1 1 d .
C3 C 0.40253(19) 1.02096(10) 0.83638(6) 0.0276(2) Uani 1 1 d .
H12 H 0.2599 1.0003 0.8243 0.033 Uiso 1 1 calc R
C4 C 0.70744(18) 0.91211(10) 0.84820(5) 0.0241(2) Uani 1 1 d .
H13 H 0.8163 0.9740 0.8447 0.029 Uiso 1 1 calc R
C5 C 0.79179(17) 0.78640(10) 0.82720(6) 0.0240(2) Uani 1 1 d .
H14 H 0.6863 0.7442 0.7989 0.029 Uiso 1 1 calc R
C6 C 0.83293(17) 0.70969(10) 0.89497(6) 0.0244(2) Uani 1 1 d .
H15 H 0.9299 0.7553 0.9251 0.029 Uiso 1 1 calc R
C7 C 0.93245(19) 0.58739(11) 0.87549(7) 0.0308(2) Uani 1 1 d .
H16 H 0.8460 0.5437 0.8416 0.037 Uiso 1 1 calc R
H17 H 0.9470 0.5372 0.9182 0.037 Uiso 1 1 calc R
C8 C 1.1436(2) 0.61057(13) 0.84229(8) 0.0372(3) Uani 1 1 d .
H2 H 1.2415 0.6283 0.8802 0.045 Uiso 1 1 calc R
H18 H 1.1892 0.5369 0.8178 0.045 Uiso 1 1 calc R
C9 C 0.9854(2) 0.79236(13) 0.78275(7) 0.0340(3) Uani 1 1 d .
H4 H 0.9960 0.8537 0.7483 0.041 Uiso 1 1 calc R
C10 C 1.1413(2) 0.71501(13) 0.79011(8) 0.0377(3) Uani 1 1 d .
H3 H 1.2562 0.7263 0.7611 0.045 Uiso 1 1 calc R
C11 C 0.4412(2) 1.00757(10) 0.91778(6) 0.0281(2) Uani 1 1 d .
H6 H 0.3176 0.9833 0.9444 0.034 Uiso 1 1 calc R
C12 C 0.61347(19) 0.91400(10) 0.92334(6) 0.0252(2) Uani 1 1 d .
H5 H 0.7154 0.9387 0.9593 0.030 Uiso 1 1 calc R
C13 C 0.63546(18) 0.69528(10) 0.93632(6) 0.0257(2) Uani 1 1 d .
C14 C 0.5969(3) 1.31478(13) 0.88230(9) 0.0505(4) Uani 1 1 d .
H9 H 0.5598 1.3669 0.8428 0.076 Uiso 1 1 calc R
H11 H 0.7321 1.2820 0.8745 0.076 Uiso 1 1 calc R
H10 H 0.5957 1.3615 0.9259 0.076 Uiso 1 1 calc R

loop_
_atom_site_aniso_label
_atom_site_aniso_U_11
_atom_site_aniso_U_22
_atom_site_aniso_U_33
_atom_site_aniso_U_23
_atom_site_aniso_U_13
_atom_site_aniso_U_12
O1 0.0437(5) 0.0245(4) 0.0251(4) 0.0040(3) 0.0011(4) 0.0020(4)
O2 0.0419(5) 0.0328(4) 0.0213(4) -0.0019(3) -0.0059(3) 0.0088(4)
O3 0.0568(6) 0.0234(4) 0.0268(4) -0.0017(3) -0.0081(4) 0.0067(4)
O4 0.0344(4) 0.0237(4) 0.0288(4) 0.0056(3) 0.0086(3) 0.0020(3)
O5 0.0384(5) 0.0256(4) 0.0376(5) 0.0068(3) 0.0051(4) -0.0016(4)
C1 0.0600(10) 0.0497(9) 0.0507(9) 0.0085(7) 0.0141(8) 0.0246(8)
C2 0.0438(7) 0.0253(5) 0.0266(5) 0.0018(5) 0.0023(5) 0.0064(5)
C3 0.0292(5) 0.0255(5) 0.0281(5) 0.0018(4) -0.0029(4) 0.0002(4)
C4 0.0292(5) 0.0236(5) 0.0194(5) 0.0026(4) 0.0006(4) -0.0023(4)
C5 0.0264(5) 0.0261(5) 0.0194(5) -0.0020(4) -0.0005(4) -0.0006(4)
C6 0.0270(5) 0.0237(5) 0.0226(5) -0.0007(4) -0.0017(4) -0.0007(4)
C7 0.0322(6) 0.0255(5) 0.0345(6) -0.0013(5) 0.0010(5) 0.0024(5)
C8 0.0302(6) 0.0380(7) 0.0435(7) -0.0025(6) 0.0005(5) 0.0061(5)
C9 0.0360(6) 0.0389(6) 0.0271(5) 0.0030(5) 0.0071(5) -0.0002(5)
C10 0.0301(6) 0.0447(7) 0.0382(6) -0.0016(6) 0.0098(5) -0.0004(5)
C11 0.0353(6) 0.0247(5) 0.0244(5) 0.0029(4) 0.0056(5) 0.0023(5)
C12 0.0343(6) 0.0217(5) 0.0196(5) 0.0014(4) 0.0013(4) -0.0002(5)
C13 0.0309(5) 0.0243(5) 0.0218(5) 0.0006(4) -0.0011(4) 0.0002(4)
C14 0.0710(10) 0.0277(6) 0.0528(9) -0.0018(6) -0.0011(8) -0.0075(7)

loop_
_atom_type_symbol
_atom_type_description
_atom_type_scat_dispersion_real
_atom_type_scat_dispersion_imag
_atom_type_scat_source
C C 0.0033 0.0016 'International Tables Vol C Tables 4.2.6.8 and 6.1.1.4'
H H 0.0000 0.0000 'International Tables Vol C Tables 4.2.6.8 and 6.1.1.4'
O O 0.0106 0.0060 'International Tables Vol C Tables 4.2.6.8 and 6.1.1.4'

loop_
_geom_angle_atom_site_label_1
_geom_angle_atom_site_label_2
_geom_angle_atom_site_label_3
_geom_angle
C3 O1 C2 108.66(8)
C3 O2 C4 109.56(8)
C11 O3 C2 107.24(9)
C13 O4 C12 117.65(9)
C2 C1 H1 109.5
C2 C1 H8 109.5
H1 C1 H8 109.5
C2 C1 H7 109.5
H1 C1 H7 109.5
H8 C1 H7 109.5
O1 C2 O3 103.85(9)
O1 C2 C14 108.71(11)
O3 C2 C14 109.39(12)
O1 C2 C1 110.29(13)
O3 C2 C1 110.45(11)
C14 C2 C1 113.69(12)
O2 C3 O1 111.74(10)
O2 C3 C11 107.69(9)
O1 C3 C11 104.39(9)
O2 C3 H12 110.9
O1 C3 H12 110.9
C11 C3 H12 110.9
O2 C4 C5 108.97(9)
O2 C4 C12 104.89(9)
C5 C4 C12 112.99(9)
O2 C4 H13 110.0
C5 C4 H13 110.0
C12 C4 H13 110.0
C9 C5 C4 113.68(10)
C9 C5 C6 109.24(9)
C4 C5 C6 109.86(8)
C9 C5 H14 108.0
C4 C5 H14 108.0
C6 C5 H14 108.0
C13 C6 C7 113.08(9)
C13 C6 C5 109.22(9)
C7 C6 C5 110.69(9)
C13 C6 H15 107.9
C7 C6 H15 107.9
C5 C6 H15 107.9
C6 C7 C8 109.44(10)
C6 C7 H16 109.8
C8 C7 H16 109.8
C6 C7 H17 109.8
C8 C7 H17 109.8
H16 C7 H17 108.2
C10 C8 C7 112.34(10)
C10 C8 H2 109.1
C7 C8 H2 109.1
C10 C8 H18 109.1
C7 C8 H18 109.1
H2 C8 H18 107.9
C10 C9 C5 123.61(12)
C10 C9 H4 118.2
C5 C9 H4 118.2
C9 C10 C8 123.97(12)
C9 C10 H3 118.0
C8 C10 H3 118.0
O3 C11 C12 108.75(10)
O3 C11 C3 104.26(9)
C12 C11 C3 104.51(9)
O3 C11 H6 112.9
C12 C11 H6 112.9
C3 C11 H6 112.9
O4 C12 C11 106.86(10)
O4 C12 C4 112.30(9)
C11 C12 C4 103.95(9)
O4 C12 H5 111.1
C11 C12 H5 111.1
C4 C12 H5 111.1
O5 C13 O4 118.08(10)
O5 C13 C6 126.37(11)
O4 C13 C6 115.53(9)
C2 C14 H9 109.5
C2 C14 H11 109.5
H9 C14 H11 109.5
C2 C14 H10 109.5
H9 C14 H10 109.5
H11 C14 H10 109.5

loop_
_geom_bond_atom_site_label_1
_geom_bond_atom_site_label_2
_geom_bond_distance
O1 C3 1.4124(14)
O1 C2 1.4276(14)
O2 C3 1.3990(14)
O2 C4 1.4412(14)
O3 C11 1.4185(15)
O3 C2 1.4293(14)
O4 C13 1.3567(14)
O4 C12 1.4493(14)
O5 C13 1.2035(14)
C1 C2 1.520(2)
C1 H1 0.9600
C1 H8 0.9600
C1 H7 0.9600
C2 C14 1.499(2)
C3 C11 1.5450(15)
C3 H12 0.9800
C4 C5 1.5273(15)
C4 C12 1.5282(15)
C4 H13 0.9800
C5 C9 1.5081(16)
C5 C6 1.5385(15)
C5 H14 0.9800
C6 C13 1.5054(16)
C6 C7 1.5260(15)
C6 H15 0.9800
C7 C8 1.5265(18)
C7 H16 0.9700
C7 H17 0.9700
C8 C10 1.498(2)
C8 H2 0.9700
C8 H18 0.9700
C9 C10 1.3253(19)
C9 H4 0.9300
C10 H3 0.9300
C11 C12 1.5184(17)
C11 H6 0.9800
C12 H5 0.9800
C14 H9 0.9600
C14 H11 0.9600
C14 H10 0.9600

loop_
_geom_torsion_atom_site_label_1
_geom_torsion_atom_site_label_2
_geom_torsion_atom_site_label_3
_geom_torsion_atom_site_label_4
_geom_torsion
C3 O1 C2 O3 31.33(13)
C3 O1 C2 C14 147.72(11)
C3 O1 C2 C1 -87.01(13)
C11 O3 C2 O1 -34.57(13)
C11 O3 C2 C14 -150.48(11)
C11 O3 C2 C1 83.66(13)
C4 O2 C3 O1 95.01(11)
C4 O2 C3 C11 -19.07(12)
C2 O1 C3 O2 -132.25(10)
C2 O1 C3 C11 -16.14(13)
C3 O2 C4 C5 151.86(9)
C3 O2 C4 C12 30.61(12)
O2 C4 C5 C9 100.12(11)
C12 C4 C5 C9 -143.72(10)
O2 C4 C5 C6 -137.12(9)
C12 C4 C5 C6 -20.96(13)
C9 C5 C6 C13 -175.51(10)
C4 C5 C6 C13 59.15(12)
C9 C5 C6 C7 -50.38(12)
C4 C5 C6 C7 -175.72(9)
C13 C6 C7 C8 -172.91(10)
C5 C6 C7 C8 64.18(12)
C6 C7 C8 C10 -42.73(15)
C4 C5 C9 C10 141.47(13)
C6 C5 C9 C10 18.37(17)
C5 C9 C10 C8 1.3(2)
C7 C8 C10 C9 11.3(2)
C2 O3 C11 C12 135.43(9)
C2 O3 C11 C3 24.37(12)
O2 C3 C11 O3 113.83(10)
O1 C3 C11 O3 -5.07(12)
O2 C3 C11 C12 -0.28(13)
O1 C3 C11 C12 -119.18(10)
C13 O4 C12 C11 167.19(9)
C13 O4 C12 C4 53.83(13)
O3 C11 C12 O4 148.01(8)
C3 C11 C12 O4 -101.09(10)
O3 C11 C12 C4 -93.05(10)
C3 C11 C12 C4 17.84(12)
O2 C4 C12 O4 85.90(11)
C5 C4 C12 O4 -32.66(13)
O2 C4 C12 C11 -29.24(12)
C5 C4 C12 C11 -147.80(10)
C12 O4 C13 O5 167.93(10)
C12 O4 C13 C6 -13.67(13)
C7 C6 C13 O5 11.42(16)
C5 C6 C13 O5 135.14(12)
C7 C6 C13 O4 -166.83(10)
C5 C6 C13 O4 -43.11(13)
